data_1556448
loop_
_publ_author_name
'Oyama, D.'
'Fukuda, A.'
'Yamanaka, T.'
'Takase, T.'

_publ_section_title
;
 Facile and Selective Synthetic Approach for Ruthenium Complexes Utilizing
 a Molecular Sieve Effect in the Supporting Ligand
;
_journal_name_full Inorganics
_journal_page_first 32
_journal_page_last 45
_journal_paper_doi 10.3390/inorganics1010032
_journal_volume 1
_journal_year 2013
_chemical_formula_moiety 'C64 H48 F12 N6 P4 Ru '
_chemical_formula_sum 'C64 H48 F12 N6 P4 Ru'
_chemical_formula_weight 1354.07
_space_group_IT_number 9
_space_group_name_Hall 'C -2yc'
_space_group_name_H-M_alt 'C 1 c 1'
_symmetry_cell_setting monoclinic
_symmetry_Int_Tables_number 9
_symmetry_space_group_name_Hall 'C -2yc'
_symmetry_space_group_name_H-M 'C 1 c 1'
_cell_angle_alpha 90.0000
_cell_angle_beta 97.8336(7)
_cell_angle_gamma 90.0000
_cell_formula_units_Z 4
_cell_length_a 17.1743(4)
_cell_length_b 16.1763(4)
_cell_length_c 21.0790(4)
_cell_measurement_reflns_used 31140
_cell_measurement_temperature 296(1)
_cell_measurement_theta_max 27.5
_cell_measurement_theta_min 3.2
_cell_volume 5801.4(2)
_computing_cell_refinement PROCESS-AUTO
_computing_data_collection PROCESS-AUTO
_computing_data_reduction CrystalStructure
_computing_molecular_graphics 'CrystalStructure 3.8'
_computing_publication_material 'CrystalStructure 3.8'
_computing_structure_refinement SHELXL
_computing_structure_solution SIR97
_diffrn_ambient_temperature 296(1)
_diffrn_detector_area_resol_mean 10.00
_diffrn_measured_fraction_theta_full 0.997
_diffrn_measured_fraction_theta_max 0.997
_diffrn_measurement_device_type 'Rigaku RAXIS-RAPID'
_diffrn_measurement_method \w
_diffrn_radiation_type 'Mo K\a'
_diffrn_radiation_wavelength 0.71075
_diffrn_reflns_av_R_equivalents 0.077
_diffrn_reflns_limit_h_max 22
_diffrn_reflns_limit_h_min -22
_diffrn_reflns_limit_k_max 20
_diffrn_reflns_limit_k_min -20
_diffrn_reflns_limit_l_max 27
_diffrn_reflns_limit_l_min -25
_diffrn_reflns_number 46099
_diffrn_reflns_theta_full 27.48
_diffrn_reflns_theta_max 27.48
_exptl_absorpt_coefficient_mu 0.468
_exptl_absorpt_correction_T_max 0.977
_exptl_absorpt_correction_T_min 0.617
_exptl_absorpt_correction_type multi-scan
_exptl_absorpt_process_details
;
    Higashi, T. (1995). Program for Absorption Correction.
    Rigaku Corporation, Tokyo, Japan.
;
_exptl_crystal_colour orange
_exptl_crystal_density_diffrn 1.550
_exptl_crystal_density_method 'not measured'
_exptl_crystal_description block
_exptl_crystal_F_000 2744.00
_exptl_crystal_size_max 0.20
_exptl_crystal_size_mid 0.10
_exptl_crystal_size_min 0.05
_refine_diff_density_max 1.30
_refine_diff_density_min -1.87
_refine_ls_abs_structure_details 'Flack, H. D. (1983), Acta Cryst. A39, 876-881.  6010 Friedel Pairs'
_refine_ls_abs_structure_Flack 0.08(4)
_refine_ls_extinction_method none
_refine_ls_goodness_of_fit_ref 1.126
_refine_ls_hydrogen_treatment refall
_refine_ls_number_parameters 785
_refine_ls_number_reflns 12645
_refine_ls_R_factor_gt 0.0580
_refine_ls_shift/su_max 0.0010
_refine_ls_structure_factor_coef Fsqd
_refine_ls_weighting_details 'w = 1/[\s^2^(Fo^2^)+(0.0930P)^2^+24.6122P] where P=(Fo^2^+2Fc^2^)/3'
_refine_ls_weighting_scheme calc
_refine_ls_wR_factor_ref 0.2164
_reflns_number_gt 8053
_reflns_number_total 12645
_reflns_threshold_expression F^2^>2.0\s(F^2^)
_cod_data_source_file complex_3.cif
_cod_data_source_block '[Ru(dnp)(PPh3)2(C6H5CN)](PF6)2'
_cod_original_cell_volume 5801.5(2)
_cod_original_formula_sum 'C64 H48 F12 N6 P4 Ru '
_cod_database_code 1556448

loop_
_symmetry_equiv_pos_site_id
_symmetry_equiv_pos_as_xyz
1 +X,+Y,+Z
2 +X,-Y,1/2+Z
3 1/2+X,1/2+Y,+Z
4 1/2+X,1/2-Y,1/2+Z

loop_
_atom_site_label
_atom_site_type_symbol
_atom_site_fract_x
_atom_site_fract_y
_atom_site_fract_z
_atom_site_U_iso_or_equiv
_atom_site_adp_type
_atom_site_occupancy
_atom_site_symmetry_multiplicity
_atom_site_calc_flag
_atom_site_refinement_flags
_atom_site_disorder_assembly
_atom_site_disorder_group
Ru(1) Ru 0.25880(4) 0.75792(4) 0.95213(4) 0.03812(15) Uani 1.00 1 d . . .
P(1) P 0.36332(13) 0.79526(13) 1.03735(11) 0.0391(4) Uani 1.00 1 d . . .
P(2) P 0.15601(13) 0.72474(14) 0.86480(11) 0.0401(4) Uani 1.00 1 d . . .
P(3) P 0.66994(18) 0.71515(18) 0.77584(15) 0.0631(7) Uani 1.00 1 d . . .
P(4) P 0.36013(17) 0.69406(17) 0.61263(15) 0.0596(6) Uani 1.00 1 d . . .
F(1) F 0.7106(9) 0.7651(8) 0.8337(8) 0.172(6) Uani 1.00 1 d . . .
F(2) F 0.6309(9) 0.6633(8) 0.7204(6) 0.188(6) Uani 1.00 1 d . . .
F(3) F 0.7037(12) 0.7678(12) 0.7312(10) 0.243(10) Uani 1.00 1 d . . .
F(4) F 0.7423(7) 0.6592(9) 0.7828(8) 0.209(7) Uani 1.00 1 d . . .
F(5) F 0.6331(10) 0.6589(10) 0.8204(7) 0.223(7) Uani 1.00 1 d . . .
F(6) F 0.6000(9) 0.7728(9) 0.7686(8) 0.189(7) Uani 1.00 1 d . . .
F(7) F 0.4149(6) 0.6351(5) 0.6560(6) 0.147(4) Uani 1.00 1 d . . .
F(8) F 0.3067(7) 0.7507(6) 0.5667(8) 0.147(5) Uani 1.00 1 d . . .
F(9) F 0.4259(5) 0.7613(4) 0.6160(5) 0.100(3) Uani 1.00 1 d . . .
F(10) F 0.3947(5) 0.6530(6) 0.5557(5) 0.137(4) Uani 1.00 1 d . . .
F(11) F 0.2925(4) 0.6260(4) 0.6064(3) 0.0813(19) Uani 1.00 1 d . . .
F(12) F 0.3309(8) 0.7288(7) 0.6730(6) 0.151(5) Uani 1.00 1 d . . .
N(1) N 0.2271(4) 0.9651(4) 0.9460(3) 0.056(2) Uani 1.00 1 d . . .
N(2) N 0.1826(3) 0.8468(3) 0.9899(3) 0.0382(15) Uani 1.00 1 d . . .
N(3) N 0.2082(4) 0.6875(4) 1.0133(3) 0.0423(16) Uani 1.00 1 d . . .
N(4) N 0.3114(3) 0.6383(3) 0.9406(3) 0.0369(14) Uani 1.00 1 d . . .
N(5) N 0.3869(5) 0.6741(5) 0.8612(4) 0.0539(19) Uani 1.00 1 d . . .
N(6) N 0.3104(4) 0.8305(4) 0.8904(3) 0.0437(17) Uani 1.00 1 d . . .
C(1) C 0.2215(7) 1.0466(5) 0.9385(5) 0.071(3) Uani 1.00 1 d . . .
C(2) C 0.1669(9) 1.0969(7) 0.9616(6) 0.086(3) Uani 1.00 1 d . . .
C(3) C 0.1149(8) 1.0616(7) 0.9955(6) 0.087(3) Uani 1.00 1 d . . .
C(4) C 0.1162(6) 0.9759(6) 1.0064(5) 0.061(2) Uani 1.00 1 d . . .
C(5) C 0.1753(4) 0.9291(5) 0.9803(4) 0.0454(18) Uani 1.00 1 d . . .
C(6) C 0.0680(6) 0.9329(8) 1.0432(6) 0.080(3) Uani 1.00 1 d . . .
C(7) C 0.0778(6) 0.8508(6) 1.0563(5) 0.064(2) Uani 1.00 1 d . . .
C(8) C 0.1378(4) 0.8105(5) 1.0302(4) 0.048(2) Uani 1.00 1 d . . .
C(9) C 0.1543(5) 0.7232(6) 1.0462(4) 0.050(2) Uani 1.00 1 d . . .
C(10) C 0.1210(6) 0.6766(7) 1.0895(5) 0.064(2) Uani 1.00 1 d . . .
C(11) C 0.1444(7) 0.5952(7) 1.1003(5) 0.071(3) Uani 1.00 1 d . . .
C(12) C 0.1966(6) 0.5601(6) 1.0642(5) 0.063(2) Uani 1.00 1 d . . .
C(13) C 0.2289(5) 0.6082(5) 1.0207(4) 0.0480(19) Uani 1.00 1 d . . .
C(14) C 0.2857(5) 0.5787(5) 0.9788(4) 0.052(2) Uani 1.00 1 d . . .
C(15) C 0.3108(5) 0.4999(5) 0.9791(4) 0.054(2) Uani 1.00 1 d . . .
C(16) C 0.3639(7) 0.4740(6) 0.9408(5) 0.070(2) Uani 1.00 1 d . . .
C(17) C 0.3906(6) 0.5337(5) 0.9003(5) 0.056(2) Uani 1.00 1 d . . .
C(18) C 0.3626(4) 0.6159(4) 0.8997(3) 0.0399(17) Uani 1.00 1 d . . .
C(19) C 0.4460(7) 0.5134(7) 0.8576(6) 0.074(3) Uani 1.00 1 d . . .
C(20) C 0.4672(6) 0.5726(6) 0.8190(6) 0.068(2) Uani 1.00 1 d . . .
C(21) C 0.4368(6) 0.6517(6) 0.8218(5) 0.061(2) Uani 1.00 1 d . . .
C(22) C 0.3400(5) 0.8710(5) 0.8563(4) 0.050(2) Uani 1.00 1 d . . .
C(23) C 0.3816(5) 0.9221(5) 0.8164(4) 0.051(2) Uani 1.00 1 d . . .
C(24) C 0.3737(7) 1.0057(6) 0.8165(6) 0.079(3) Uani 1.00 1 d . . .
C(25) C 0.4138(8) 1.0552(7) 0.7785(6) 0.087(3) Uani 1.00 1 d . . .
C(26) C 0.4640(7) 1.0191(9) 0.7424(6) 0.086(3) Uani 1.00 1 d . . .
C(27) C 0.4705(9) 0.9349(9) 0.7394(7) 0.108(5) Uani 1.00 1 d . . .
C(28) C 0.4277(8) 0.8857(8) 0.7751(7) 0.099(4) Uani 1.00 1 d . . .
C(29) C 0.4644(5) 0.8106(5) 1.0218(4) 0.0463(19) Uani 1.00 1 d . . .
C(30) C 0.5218(5) 0.8316(7) 1.0730(5) 0.063(2) Uani 1.00 1 d . . .
C(31) C 0.5995(5) 0.8396(8) 1.0634(6) 0.079(3) Uani 1.00 1 d . . .
C(32) C 0.6216(5) 0.8275(8) 1.0037(6) 0.072(3) Uani 1.00 1 d . . .
C(33) C 0.5661(5) 0.8075(7) 0.9532(5) 0.065(2) Uani 1.00 1 d . . .
C(34) C 0.4875(5) 0.7982(6) 0.9616(4) 0.053(2) Uani 1.00 1 d . . .
C(35) C 0.3422(5) 0.8920(5) 1.0754(4) 0.046(2) Uani 1.00 1 d . . .
C(36) C 0.2854(5) 0.8959(6) 1.1171(4) 0.049(2) Uani 1.00 1 d . . .
C(37) C 0.2633(7) 0.9698(6) 1.1415(5) 0.062(2) Uani 1.00 1 d . . .
C(38) C 0.2992(8) 1.0429(6) 1.1247(5) 0.072(3) Uani 1.00 1 d . . .
C(39) C 0.3548(8) 1.0399(6) 1.0847(6) 0.076(3) Uani 1.00 1 d . . .
C(40) C 0.3776(7) 0.9647(6) 1.0604(5) 0.061(2) Uani 1.00 1 d . . .
C(41) C 0.3806(5) 0.7152(5) 1.0999(4) 0.046(2) Uani 1.00 1 d . . .
C(42) C 0.4098(5) 0.6395(5) 1.0817(4) 0.053(2) Uani 1.00 1 d . . .
C(43) C 0.4169(5) 0.5729(6) 1.1233(5) 0.062(2) Uani 1.00 1 d . . .
C(44) C 0.3963(6) 0.5794(7) 1.1829(5) 0.065(2) Uani 1.00 1 d . . .
C(45) C 0.3708(7) 0.6537(7) 1.2023(5) 0.069(2) Uani 1.00 1 d . . .
C(46) C 0.3635(6) 0.7222(6) 1.1625(5) 0.060(2) Uani 1.00 1 d . . .
C(47) C 0.1402(5) 0.7986(5) 0.7991(4) 0.048(2) Uani 1.00 1 d . . .
C(48) C 0.1509(5) 0.8822(6) 0.8096(4) 0.055(2) Uani 1.00 1 d . . .
C(49) C 0.1360(6) 0.9384(6) 0.7620(5) 0.064(2) Uani 1.00 1 d . . .
C(50) C 0.1081(6) 0.9134(8) 0.7016(5) 0.071(3) Uani 1.00 1 d . . .
C(51) C 0.0942(7) 0.8309(8) 0.6891(5) 0.073(3) Uani 1.00 1 d . . .
C(52) C 0.1083(6) 0.7724(6) 0.7349(4) 0.061(2) Uani 1.00 1 d . . .
C(53) C 0.0565(5) 0.7143(5) 0.8875(4) 0.0447(19) Uani 1.00 1 d . . .
C(54) C -0.0048(5) 0.7657(6) 0.8599(5) 0.059(2) Uani 1.00 1 d . . .
C(55) C -0.0783(6) 0.7602(7) 0.8791(6) 0.072(3) Uani 1.00 1 d . . .
C(56) C -0.0921(6) 0.7037(8) 0.9268(6) 0.074(3) Uani 1.00 1 d . . .
C(57) C -0.0334(6) 0.6530(7) 0.9532(5) 0.072(3) Uani 1.00 1 d . . .
C(58) C 0.0408(6) 0.6581(7) 0.9336(5) 0.061(2) Uani 1.00 1 d . . .
C(59) C 0.1747(5) 0.6269(5) 0.8249(4) 0.0448(19) Uani 1.00 1 d . . .
C(60) C 0.1462(6) 0.5518(6) 0.8416(5) 0.063(2) Uani 1.00 1 d . . .
C(61) C 0.1683(7) 0.4804(6) 0.8140(6) 0.075(3) Uani 1.00 1 d . . .
C(62) C 0.2190(8) 0.4817(7) 0.7683(5) 0.076(3) Uani 1.00 1 d . . .
C(63) C 0.2455(7) 0.5569(7) 0.7501(6) 0.070(3) Uani 1.00 1 d . . .
C(64) C 0.2274(6) 0.6281(6) 0.7789(5) 0.058(2) Uani 1.00 1 d . . .
H(1) H 0.2576 1.0720 0.9158 0.085 Uiso 1.00 1 c R . .
H(2) H 0.1661 1.1535 0.9539 0.103 Uiso 1.00 1 c R . .
H(3) H 0.0777 1.0942 1.0118 0.105 Uiso 1.00 1 c R . .
H(4) H 0.0279 0.9613 1.0593 0.096 Uiso 1.00 1 c R . .
H(5) H 0.0459 0.8229 1.0815 0.077 Uiso 1.00 1 c R . .
H(6) H 0.0828 0.6994 1.1116 0.076 Uiso 1.00 1 c R . .
H(7) H 0.1248 0.5644 1.1318 0.085 Uiso 1.00 1 c R . .
H(8) H 0.2099 0.5045 1.0691 0.076 Uiso 1.00 1 c R . .
H(9) H 0.2913 0.4620 1.0062 0.065 Uiso 1.00 1 c R . .
H(10) H 0.3816 0.4197 0.9414 0.083 Uiso 1.00 1 c R . .
H(11) H 0.4667 0.4603 0.8568 0.089 Uiso 1.00 1 c R . .
H(12) H 0.5022 0.5606 0.7903 0.082 Uiso 1.00 1 c R . .
H(13) H 0.4525 0.6914 0.7943 0.073 Uiso 1.00 1 c R . .
H(14) H 0.3407 1.0301 0.8426 0.095 Uiso 1.00 1 c R . .
H(15) H 0.4065 1.1121 0.7776 0.104 Uiso 1.00 1 c R . .
H(16) H 0.4945 1.0521 0.7193 0.103 Uiso 1.00 1 c R . .
H(17) H 0.5038 0.9111 0.7133 0.130 Uiso 1.00 1 c R . .
H(18) H 0.4296 0.8285 0.7715 0.118 Uiso 1.00 1 c R . .
H(19) H 0.5076 0.8401 1.1135 0.076 Uiso 1.00 1 c R . .
H(20) H 0.6373 0.8533 1.0977 0.095 Uiso 1.00 1 c R . .
H(21) H 0.6741 0.8329 0.9978 0.087 Uiso 1.00 1 c R . .
H(22) H 0.5810 0.8001 0.9128 0.078 Uiso 1.00 1 c R . .
H(23) H 0.4504 0.7836 0.9270 0.063 Uiso 1.00 1 c R . .
H(24) H 0.2620 0.8473 1.1286 0.058 Uiso 1.00 1 c R . .
H(25) H 0.2251 0.9712 1.1688 0.075 Uiso 1.00 1 c R . .
H(26) H 0.2849 1.0934 1.1409 0.086 Uiso 1.00 1 c R . .
H(27) H 0.3781 1.0887 1.0734 0.091 Uiso 1.00 1 c R . .
H(28) H 0.4168 0.9637 1.0340 0.073 Uiso 1.00 1 c R . .
H(29) H 0.4248 0.6338 1.0412 0.064 Uiso 1.00 1 c R . .
H(30) H 0.4360 0.5229 1.1101 0.075 Uiso 1.00 1 c R . .
H(31) H 0.3996 0.5338 1.2101 0.078 Uiso 1.00 1 c R . .
H(32) H 0.3579 0.6586 1.2436 0.083 Uiso 1.00 1 c R . .
H(33) H 0.3473 0.7726 1.1774 0.072 Uiso 1.00 1 c R . .
H(34) H 0.1690 0.9006 0.8508 0.066 Uiso 1.00 1 c R . .
H(35) H 0.1449 0.9943 0.7706 0.077 Uiso 1.00 1 c R . .
H(36) H 0.0984 0.9520 0.6687 0.085 Uiso 1.00 1 c R . .
H(37) H 0.0744 0.8148 0.6477 0.088 Uiso 1.00 1 c R . .
H(38) H 0.0979 0.7169 0.7257 0.073 Uiso 1.00 1 c R . .
H(39) H 0.0806 0.6230 0.9519 0.074 Uiso 1.00 1 c R . .
H(40) H -0.0427 0.6148 0.9843 0.087 Uiso 1.00 1 c R . .
H(41) H -0.1414 0.7009 0.9403 0.089 Uiso 1.00 1 c R . .
H(42) H -0.1188 0.7941 0.8604 0.087 Uiso 1.00 1 c R . .
H(43) H 0.0042 0.8036 0.8285 0.071 Uiso 1.00 1 c R . .
H(44) H 0.1116 0.5494 0.8719 0.076 Uiso 1.00 1 c R . .
H(45) H 0.1488 0.4301 0.8263 0.090 Uiso 1.00 1 c R . .
H(46) H 0.2346 0.4329 0.7505 0.092 Uiso 1.00 1 c R . .
H(47) H 0.2766 0.5592 0.7174 0.084 Uiso 1.00 1 c R . .
H(48) H 0.2497 0.6778 0.7684 0.069 Uiso 1.00 1 c R . .

loop_
_atom_site_aniso_label
_atom_site_aniso_U_11
_atom_site_aniso_U_22
_atom_site_aniso_U_33
_atom_site_aniso_U_12
_atom_site_aniso_U_13
_atom_site_aniso_U_23
Ru(1) 0.0363(2) 0.0404(3) 0.0391(2) 0.0002(3) 0.0102(2) -0.0004(3)
P(1) 0.0369(10) 0.0393(11) 0.0414(11) -0.0008(8) 0.0066(8) -0.0004(8)
P(2) 0.0373(10) 0.0439(11) 0.0390(11) -0.0016(9) 0.0048(8) -0.0009(9)
P(3) 0.0679(17) 0.0539(14) 0.0713(18) 0.0021(12) 0.0239(14) 0.0034(13)
P(4) 0.0576(14) 0.0504(14) 0.0714(17) -0.0021(11) 0.0114(12) -0.0107(12)
F(1) 0.165(13) 0.158(10) 0.174(13) 0.001(8) -0.049(11) -0.078(9)
F(2) 0.247(15) 0.129(9) 0.161(11) -0.000(9) -0.069(10) -0.055(8)
F(3) 0.27(2) 0.225(17) 0.27(2) -0.066(14) 0.160(18) 0.080(14)
F(4) 0.152(10) 0.194(13) 0.267(16) 0.102(9) -0.021(10) -0.065(12)
F(5) 0.266(16) 0.229(16) 0.181(13) -0.100(13) 0.057(12) 0.089(11)
F(6) 0.151(12) 0.157(10) 0.247(16) 0.093(9) -0.020(11) -0.054(11)
F(7) 0.123(7) 0.100(6) 0.196(10) 0.002(5) -0.059(7) 0.052(7)
F(8) 0.091(7) 0.130(9) 0.206(13) 0.001(5) -0.031(7) 0.075(7)
F(9) 0.082(5) 0.064(4) 0.161(8) -0.023(3) 0.041(5) -0.025(4)
F(10) 0.130(7) 0.141(7) 0.158(8) -0.060(6) 0.082(6) -0.084(7)
F(11) 0.075(4) 0.069(4) 0.101(4) -0.024(3) 0.016(3) -0.021(3)
F(12) 0.182(11) 0.148(9) 0.138(9) -0.058(8) 0.079(8) -0.081(7)
N(1) 0.073(5) 0.043(4) 0.054(4) 0.016(3) 0.014(4) 0.003(3)
N(2) 0.041(3) 0.030(3) 0.050(4) 0.010(2) 0.029(3) -0.011(2)
N(3) 0.041(3) 0.043(3) 0.044(4) -0.002(3) 0.013(3) 0.004(3)
N(4) 0.045(3) 0.021(2) 0.045(3) 0.003(2) 0.004(2) -0.004(2)
N(5) 0.058(4) 0.047(4) 0.060(5) -0.002(3) 0.021(4) 0.004(3)
N(6) 0.040(3) 0.043(3) 0.049(4) -0.001(3) 0.011(3) -0.000(3)
C(1) 0.107(8) 0.031(4) 0.078(7) 0.010(4) 0.021(6) 0.001(4)
C(2) 0.121(10) 0.054(6) 0.086(8) 0.028(7) 0.029(7) 0.001(6)
C(3) 0.101(9) 0.062(7) 0.099(9) 0.040(6) 0.012(7) -0.006(6)
C(4) 0.056(5) 0.063(6) 0.064(6) 0.019(4) 0.004(4) -0.006(4)
C(5) 0.045(4) 0.043(4) 0.047(4) 0.015(3) 0.001(3) -0.002(3)
C(6) 0.054(6) 0.100(9) 0.093(9) 0.024(6) 0.031(6) -0.006(7)
C(7) 0.049(5) 0.067(6) 0.081(7) 0.019(4) 0.027(5) 0.001(5)
C(8) 0.033(4) 0.050(4) 0.062(5) 0.005(3) 0.016(3) -0.011(4)
C(9) 0.045(4) 0.064(5) 0.047(4) -0.002(4) 0.025(3) -0.010(4)
C(10) 0.064(6) 0.072(6) 0.059(6) -0.003(5) 0.026(5) 0.007(5)
C(11) 0.082(7) 0.080(7) 0.054(6) -0.019(6) 0.020(5) 0.016(5)
C(12) 0.067(6) 0.047(5) 0.079(6) -0.011(4) 0.019(5) 0.019(4)
C(13) 0.046(4) 0.048(4) 0.050(5) 0.005(3) 0.009(3) -0.001(3)
C(14) 0.060(5) 0.038(4) 0.060(5) -0.001(4) 0.014(4) 0.002(3)
C(15) 0.065(5) 0.030(4) 0.066(6) 0.004(3) 0.002(4) 0.004(4)
C(16) 0.094(8) 0.048(5) 0.067(6) 0.013(5) 0.012(5) 0.001(4)
C(17) 0.065(6) 0.038(4) 0.066(6) 0.007(4) 0.008(5) -0.006(4)
C(18) 0.045(4) 0.031(3) 0.047(4) 0.010(3) 0.018(3) -0.013(3)
C(19) 0.082(7) 0.048(5) 0.096(8) 0.018(5) 0.023(6) -0.012(5)
C(20) 0.058(5) 0.053(5) 0.097(8) -0.002(4) 0.026(5) -0.024(5)
C(21) 0.061(5) 0.051(5) 0.076(6) -0.001(4) 0.031(5) -0.018(4)
C(22) 0.045(4) 0.049(4) 0.058(5) -0.000(3) 0.018(4) 0.009(4)
C(23) 0.052(5) 0.048(4) 0.056(5) -0.007(3) 0.017(4) 0.018(4)
C(24) 0.104(9) 0.052(6) 0.091(8) 0.001(5) 0.042(7) 0.013(5)
C(25) 0.122(11) 0.057(6) 0.084(8) -0.019(6) 0.024(8) 0.012(6)
C(26) 0.080(7) 0.096(9) 0.084(8) -0.023(7) 0.024(6) 0.032(7)
C(27) 0.120(11) 0.101(11) 0.122(12) 0.012(9) 0.081(10) 0.037(9)
C(28) 0.112(10) 0.081(8) 0.120(11) 0.025(7) 0.079(9) 0.042(7)
C(29) 0.037(4) 0.058(5) 0.045(4) -0.000(3) 0.008(3) -0.005(4)
C(30) 0.052(5) 0.075(6) 0.061(6) -0.014(4) -0.001(4) -0.013(5)
C(31) 0.040(5) 0.092(8) 0.105(9) -0.016(5) 0.008(5) 0.009(7)
C(32) 0.035(4) 0.090(8) 0.092(8) -0.006(5) 0.012(5) 0.009(6)
C(33) 0.046(5) 0.085(7) 0.069(6) 0.004(5) 0.024(4) 0.003(5)
C(34) 0.042(4) 0.055(5) 0.062(5) 0.004(4) 0.010(4) 0.000(4)
C(35) 0.041(4) 0.044(4) 0.053(5) -0.005(3) 0.004(4) 0.002(4)
C(36) 0.048(4) 0.052(5) 0.044(4) -0.001(4) 0.001(3) -0.012(4)
C(37) 0.069(6) 0.054(5) 0.065(6) 0.013(5) 0.013(5) -0.010(4)
C(38) 0.093(8) 0.050(5) 0.071(7) 0.013(5) 0.009(6) -0.009(5)
C(39) 0.112(10) 0.035(5) 0.083(8) -0.005(5) 0.024(7) -0.005(4)
C(40) 0.078(7) 0.049(5) 0.058(6) 0.000(4) 0.017(5) 0.005(4)
C(41) 0.043(4) 0.042(4) 0.056(5) -0.001(3) 0.015(4) -0.003(3)
C(42) 0.052(5) 0.055(5) 0.055(5) 0.004(4) 0.018(4) 0.010(4)
C(43) 0.055(5) 0.050(5) 0.081(7) 0.005(4) 0.004(5) 0.009(4)
C(44) 0.058(6) 0.063(6) 0.076(7) 0.011(4) 0.017(5) 0.019(5)
C(45) 0.081(7) 0.078(7) 0.049(5) 0.005(6) 0.014(5) 0.015(5)
C(46) 0.066(6) 0.054(5) 0.062(6) 0.006(4) 0.020(5) -0.002(4)
C(47) 0.041(4) 0.045(4) 0.059(5) 0.004(3) 0.011(4) -0.002(4)
C(48) 0.061(5) 0.061(6) 0.044(5) -0.004(4) 0.008(4) 0.007(4)
C(49) 0.060(6) 0.054(5) 0.077(7) -0.001(4) 0.004(5) 0.017(5)
C(50) 0.069(6) 0.082(8) 0.059(6) -0.015(5) -0.001(5) 0.026(5)
C(51) 0.079(7) 0.088(8) 0.046(5) -0.011(6) -0.012(5) 0.009(5)
C(52) 0.081(7) 0.056(5) 0.040(4) 0.003(5) -0.013(4) -0.001(4)
C(53) 0.047(4) 0.041(4) 0.049(5) -0.006(3) 0.014(3) -0.009(3)
C(54) 0.039(4) 0.054(5) 0.087(7) 0.010(4) 0.018(4) -0.005(5)
C(55) 0.052(5) 0.066(6) 0.102(9) 0.008(4) 0.021(5) -0.002(6)
C(56) 0.051(5) 0.102(9) 0.074(7) -0.012(6) 0.021(5) -0.018(6)
C(57) 0.062(6) 0.081(7) 0.079(7) -0.019(6) 0.025(5) 0.001(6)
C(58) 0.052(5) 0.072(6) 0.059(5) -0.014(5) 0.002(4) -0.001(5)
C(59) 0.038(4) 0.057(5) 0.040(4) -0.001(3) 0.005(3) 0.010(3)
C(60) 0.070(6) 0.043(5) 0.082(7) -0.011(4) 0.025(6) -0.011(4)
C(61) 0.100(9) 0.027(4) 0.101(9) 0.002(4) 0.024(7) -0.010(5)
C(62) 0.096(9) 0.069(7) 0.062(7) 0.019(6) 0.003(6) -0.018(5)
C(63) 0.066(6) 0.070(7) 0.075(7) 0.009(5) 0.014(5) -0.016(5)
C(64) 0.060(5) 0.051(5) 0.064(6) 0.000(4) 0.019(5) -0.006(4)

loop_
_atom_type_symbol
_atom_type_description
_atom_type_scat_dispersion_real
_atom_type_scat_dispersion_imag
_atom_type_scat_source
Ru Ru -1.259 0.836
;
International Tables for Crystallography
(1992, Vol. C, Tables 4.2.6.8 and 6.1.1.4)
;
C C 0.003 0.002
;
International Tables for Crystallography
(1992, Vol. C, Tables 4.2.6.8 and 6.1.1.4)
;
H H 0.000 0.000
;
International Tables for Crystallography
(1992, Vol. C, Table 6.1.1.4)
;
N N 0.006 0.003
;
International Tables for Crystallography
(1992, Vol. C, Tables 4.2.6.8 and 6.1.1.4)
;
P P 0.102 0.094
;
International Tables for Crystallography
(1992, Vol. C, Tables 4.2.6.8 and 6.1.1.4)
;
F F 0.017 0.010
;
International Tables for Crystallography
(1992, Vol. C, Tables 4.2.6.8 and 6.1.1.4)
;

loop_
_geom_angle_atom_site_label_1
_geom_angle_atom_site_label_2
_geom_angle_atom_site_label_3
_geom_angle
_geom_angle_publ_flag
_geom_angle_site_symmetry_1
_geom_angle_site_symmetry_2
_geom_angle_site_symmetry_3
P(1) Ru(1) P(2) 177.93(8) yes . . .
P(1) Ru(1) N(2) 89.19(17) yes . . .
P(1) Ru(1) N(3) 90.4(2) yes . . .
P(1) Ru(1) N(4) 91.60(16) yes . . .
P(1) Ru(1) N(6) 89.3(2) yes . . .
P(2) Ru(1) N(2) 90.69(17) yes . . .
P(2) Ru(1) N(3) 91.6(2) yes . . .
P(2) Ru(1) N(4) 89.34(16) yes . . .
P(2) Ru(1) N(6) 88.7(2) yes . . .
N(2) Ru(1) N(3) 78.7(2) yes . . .
N(2) Ru(1) N(4) 156.5(2) yes . . .
N(2) Ru(1) N(6) 100.9(2) yes . . .
N(3) Ru(1) N(4) 77.8(2) yes . . .
N(3) Ru(1) N(6) 179.5(3) yes . . .
N(4) Ru(1) N(6) 102.6(2) yes . . .
Ru(1) P(1) C(29) 121.6(3) yes . . .
Ru(1) P(1) C(35) 111.6(2) yes . . .
Ru(1) P(1) C(41) 112.6(2) yes . . .
C(29) P(1) C(35) 102.3(4) yes . . .
C(29) P(1) C(41) 99.2(4) yes . . .
C(35) P(1) C(41) 108.1(4) yes . . .
Ru(1) P(2) C(47) 116.6(2) yes . . .
Ru(1) P(2) C(53) 115.3(2) yes . . .
Ru(1) P(2) C(59) 112.5(2) yes . . .
C(47) P(2) C(53) 102.1(4) yes . . .
C(47) P(2) C(59) 103.5(4) yes . . .
C(53) P(2) C(59) 105.4(4) yes . . .
F(1) P(3) F(2) 177.9(8) yes . . .
F(1) P(3) F(3) 91.5(10) yes . . .
F(1) P(3) F(4) 87.7(8) yes . . .
F(1) P(3) F(5) 90.4(8) yes . . .
F(1) P(3) F(6) 91.4(8) yes . . .
F(2) P(3) F(3) 89.9(9) yes . . .
F(2) P(3) F(4) 90.9(8) yes . . .
F(2) P(3) F(5) 88.1(8) yes . . .
F(2) P(3) F(6) 90.1(8) yes . . .
F(3) P(3) F(4) 91.0(10) yes . . .
F(3) P(3) F(5) 178.0(9) yes . . .
F(3) P(3) F(6) 87.4(10) yes . . .
F(4) P(3) F(5) 89.3(9) yes . . .
F(4) P(3) F(6) 178.2(8) yes . . .
F(5) P(3) F(6) 92.3(9) yes . . .
F(7) P(4) F(8) 177.4(8) yes . . .
F(7) P(4) F(9) 91.4(5) yes . . .
F(7) P(4) F(10) 85.8(6) yes . . .
F(7) P(4) F(11) 90.1(4) yes . . .
F(7) P(4) F(12) 88.7(6) yes . . .
F(8) P(4) F(9) 88.9(5) yes . . .
F(8) P(4) F(10) 91.5(7) yes . . .
F(8) P(4) F(11) 89.6(5) yes . . .
F(8) P(4) F(12) 93.9(8) yes . . .
F(9) P(4) F(10) 89.0(5) yes . . .
F(9) P(4) F(11) 177.9(5) yes . . .
F(9) P(4) F(12) 91.3(6) yes . . .
F(10) P(4) F(11) 89.6(4) yes . . .
F(10) P(4) F(12) 174.5(6) yes . . .
F(11) P(4) F(12) 90.2(6) yes . . .
C(1) N(1) C(5) 116.6(9) yes . . .
Ru(1) N(2) C(5) 130.4(5) yes . . .
Ru(1) N(2) C(8) 111.5(5) yes . . .
C(5) N(2) C(8) 118.1(7) yes . . .
Ru(1) N(3) C(9) 118.1(6) yes . . .
Ru(1) N(3) C(13) 119.2(6) yes . . .
C(9) N(3) C(13) 122.7(8) yes . . .
Ru(1) N(4) C(14) 113.0(5) yes . . .
Ru(1) N(4) C(18) 128.7(5) yes . . .
C(14) N(4) C(18) 118.2(6) yes . . .
C(18) N(5) C(21) 117.9(8) yes . . .
Ru(1) N(6) C(22) 179.3(6) yes . . .
N(1) C(1) C(2) 125.8(11) yes . . .
C(1) C(2) C(3) 118.1(11) yes . . .
C(2) C(3) C(4) 120.5(12) yes . . .
C(3) C(4) C(5) 117.1(10) yes . . .
C(3) C(4) C(6) 125.8(11) yes . . .
C(5) C(4) C(6) 117.1(9) yes . . .
N(1) C(5) N(2) 116.8(7) yes . . .
N(1) C(5) C(4) 121.9(8) yes . . .
N(2) C(5) C(4) 121.3(8) yes . . .
C(4) C(6) C(7) 122.1(11) yes . . .
C(6) C(7) C(8) 117.0(10) yes . . .
N(2) C(8) C(7) 123.9(8) yes . . .
N(2) C(8) C(9) 116.8(7) yes . . .
C(7) C(8) C(9) 119.2(8) yes . . .
N(3) C(9) C(8) 114.5(8) yes . . .
N(3) C(9) C(10) 118.8(9) yes . . .
C(8) C(9) C(10) 126.6(9) yes . . .
C(9) C(10) C(11) 119.6(10) yes . . .
C(10) C(11) C(12) 119.9(11) yes . . .
C(11) C(12) C(13) 119.2(9) yes . . .
N(3) C(13) C(12) 119.7(8) yes . . .
N(3) C(13) C(14) 115.4(8) yes . . .
C(12) C(13) C(14) 125.0(8) yes . . .
N(4) C(14) C(13) 114.5(7) yes . . .
N(4) C(14) C(15) 122.8(9) yes . . .
C(13) C(14) C(15) 122.7(9) yes . . .
C(14) C(15) C(16) 121.9(9) yes . . .
C(15) C(16) C(17) 116.6(9) yes . . .
C(16) C(17) C(18) 120.9(10) yes . . .
C(16) C(17) C(19) 121.5(9) yes . . .
C(18) C(17) C(19) 117.6(9) yes . . .
N(4) C(18) N(5) 118.4(7) yes . . .
N(4) C(18) C(17) 119.5(7) yes . . .
N(5) C(18) C(17) 122.1(8) yes . . .
C(17) C(19) C(20) 118.4(10) yes . . .
C(19) C(20) C(21) 120.0(11) yes . . .
N(5) C(21) C(20) 124.0(10) yes . . .
N(6) C(22) C(23) 176.3(9) yes . . .
C(22) C(23) C(24) 120.9(10) yes . . .
C(22) C(23) C(28) 119.8(9) yes . . .
C(24) C(23) C(28) 119.2(11) yes . . .
C(23) C(24) C(25) 121.2(12) yes . . .
C(24) C(25) C(26) 118.8(11) yes . . .
C(25) C(26) C(27) 121.0(13) yes . . .
C(26) C(27) C(28) 119.9(14) yes . . .
C(23) C(28) C(27) 119.5(12) yes . . .
P(1) C(29) C(30) 118.8(7) yes . . .
P(1) C(29) C(34) 122.5(6) yes . . .
C(30) C(29) C(34) 118.7(8) yes . . .
C(29) C(30) C(31) 120.1(10) yes . . .
C(30) C(31) C(32) 120.8(10) yes . . .
C(31) C(32) C(33) 119.7(9) yes . . .
C(32) C(33) C(34) 120.8(10) yes . . .
C(29) C(34) C(33) 119.9(8) yes . . .
P(1) C(35) C(36) 121.0(7) yes . . .
P(1) C(35) C(40) 120.8(8) yes . . .
C(36) C(35) C(40) 118.1(9) yes . . .
C(35) C(36) C(37) 121.7(9) yes . . .
C(36) C(37) C(38) 119.1(11) yes . . .
C(37) C(38) C(39) 119.8(10) yes . . .
C(38) C(39) C(40) 121.0(10) yes . . .
C(35) C(40) C(39) 120.2(11) yes . . .
P(1) C(41) C(42) 116.6(7) yes . . .
P(1) C(41) C(46) 125.9(7) yes . . .
C(42) C(41) C(46) 117.4(8) yes . . .
C(41) C(42) C(43) 120.8(9) yes . . .
C(42) C(43) C(44) 121.1(9) yes . . .
C(43) C(44) C(45) 118.8(10) yes . . .
C(44) C(45) C(46) 122.0(10) yes . . .
C(41) C(46) C(45) 119.7(9) yes . . .
P(2) C(47) C(48) 121.3(7) yes . . .
P(2) C(47) C(52) 121.0(7) yes . . .
C(48) C(47) C(52) 117.5(8) yes . . .
C(47) C(48) C(49) 122.2(9) yes . . .
C(48) C(49) C(50) 120.2(10) yes . . .
C(49) C(50) C(51) 119.8(10) yes . . .
C(50) C(51) C(52) 122.4(10) yes . . .
C(47) C(52) C(51) 118.0(9) yes . . .
P(2) C(53) C(54) 120.5(7) yes . . .
P(2) C(53) C(58) 121.2(6) yes . . .
C(54) C(53) C(58) 118.3(9) yes . . .
C(53) C(54) C(55) 120.3(10) yes . . .
C(54) C(55) C(56) 120.2(10) yes . . .
C(55) C(56) C(57) 119.8(11) yes . . .
C(56) C(57) C(58) 120.0(11) yes . . .
C(53) C(58) C(57) 121.3(9) yes . . .
P(2) C(59) C(60) 123.6(7) yes . . .
P(2) C(59) C(64) 118.0(7) yes . . .
C(60) C(59) C(64) 118.2(9) yes . . .
C(59) C(60) C(61) 120.5(11) yes . . .
C(60) C(61) C(62) 121.3(10) yes . . .
C(61) C(62) C(63) 118.2(11) yes . . .
C(62) C(63) C(64) 121.5(12) yes . . .
C(59) C(64) C(63) 120.1(10) yes . . .
N(1) C(1) H(1) 117.1 no . . .
C(2) C(1) H(1) 117.1 no . . .
C(1) C(2) H(2) 121.0 no . . .
C(3) C(2) H(2) 121.0 no . . .
C(2) C(3) H(3) 119.8 no . . .
C(4) C(3) H(3) 119.7 no . . .
C(4) C(6) H(4) 118.9 no . . .
C(7) C(6) H(4) 118.9 no . . .
C(6) C(7) H(5) 121.5 no . . .
C(8) C(7) H(5) 121.5 no . . .
C(9) C(10) H(6) 120.2 no . . .
C(11) C(10) H(6) 120.2 no . . .
C(10) C(11) H(7) 120.0 no . . .
C(12) C(11) H(7) 120.1 no . . .
C(11) C(12) H(8) 120.4 no . . .
C(13) C(12) H(8) 120.4 no . . .
C(14) C(15) H(9) 119.1 no . . .
C(16) C(15) H(9) 119.1 no . . .
C(15) C(16) H(10) 121.7 no . . .
C(17) C(16) H(10) 121.7 no . . .
C(17) C(19) H(11) 120.8 no . . .
C(20) C(19) H(11) 120.8 no . . .
C(19) C(20) H(12) 120.0 no . . .
C(21) C(20) H(12) 120.0 no . . .
N(5) C(21) H(13) 118.0 no . . .
C(20) C(21) H(13) 118.0 no . . .
C(23) C(24) H(14) 119.4 no . . .
C(25) C(24) H(14) 119.4 no . . .
C(24) C(25) H(15) 120.6 no . . .
C(26) C(25) H(15) 120.6 no . . .
C(25) C(26) H(16) 119.5 no . . .
C(27) C(26) H(16) 119.5 no . . .
C(26) C(27) H(17) 120.1 no . . .
C(28) C(27) H(17) 120.1 no . . .
C(23) C(28) H(18) 120.3 no . . .
C(27) C(28) H(18) 120.3 no . . .
C(29) C(30) H(19) 119.9 no . . .
C(31) C(30) H(19) 119.9 no . . .
C(30) C(31) H(20) 119.6 no . . .
C(32) C(31) H(20) 119.6 no . . .
C(31) C(32) H(21) 120.1 no . . .
C(33) C(32) H(21) 120.2 no . . .
C(32) C(33) H(22) 119.6 no . . .
C(34) C(33) H(22) 119.6 no . . .
C(29) C(34) H(23) 120.1 no . . .
C(33) C(34) H(23) 120.0 no . . .
C(35) C(36) H(24) 119.2 no . . .
C(37) C(36) H(24) 119.2 no . . .
C(36) C(37) H(25) 120.4 no . . .
C(38) C(37) H(25) 120.4 no . . .
C(37) C(38) H(26) 120.1 no . . .
C(39) C(38) H(26) 120.1 no . . .
C(38) C(39) H(27) 119.5 no . . .
C(40) C(39) H(27) 119.5 no . . .
C(35) C(40) H(28) 119.9 no . . .
C(39) C(40) H(28) 119.9 no . . .
C(41) C(42) H(29) 119.6 no . . .
C(43) C(42) H(29) 119.6 no . . .
C(42) C(43) H(30) 119.5 no . . .
C(44) C(43) H(30) 119.4 no . . .
C(43) C(44) H(31) 120.6 no . . .
C(45) C(44) H(31) 120.6 no . . .
C(44) C(45) H(32) 119.0 no . . .
C(46) C(45) H(32) 119.0 no . . .
C(41) C(46) H(33) 120.2 no . . .
C(45) C(46) H(33) 120.2 no . . .
C(47) C(48) H(34) 118.9 no . . .
C(49) C(48) H(34) 118.9 no . . .
C(48) C(49) H(35) 119.9 no . . .
C(50) C(49) H(35) 119.9 no . . .
C(49) C(50) H(36) 120.1 no . . .
C(51) C(50) H(36) 120.1 no . . .
C(50) C(51) H(37) 118.8 no . . .
C(52) C(51) H(37) 118.8 no . . .
C(47) C(52) H(38) 121.0 no . . .
C(51) C(52) H(38) 121.0 no . . .
C(53) C(54) H(43) 119.8 no . . .
C(55) C(54) H(43) 119.8 no . . .
C(54) C(55) H(42) 119.9 no . . .
C(56) C(55) H(42) 119.9 no . . .
C(55) C(56) H(41) 120.1 no . . .
C(57) C(56) H(41) 120.1 no . . .
C(56) C(57) H(40) 120.0 no . . .
C(58) C(57) H(40) 120.0 no . . .
C(53) C(58) H(39) 119.4 no . . .
C(57) C(58) H(39) 119.3 no . . .
C(59) C(60) H(44) 119.7 no . . .
C(61) C(60) H(44) 119.7 no . . .
C(60) C(61) H(45) 119.3 no . . .
C(62) C(61) H(45) 119.3 no . . .
C(61) C(62) H(46) 120.9 no . . .
C(63) C(62) H(46) 120.9 no . . .
C(62) C(63) H(47) 119.3 no . . .
C(64) C(63) H(47) 119.3 no . . .
C(59) C(64) H(48) 120.0 no . . .
C(63) C(64) H(48) 119.9 no . . .

loop_
_geom_bond_atom_site_label_1
_geom_bond_atom_site_label_2
_geom_bond_distance
_geom_bond_publ_flag
_geom_bond_site_symmetry_1
_geom_bond_site_symmetry_2
Ru(1) P(1) 2.436(2) yes . .
Ru(1) P(2) 2.430(2) yes . .
Ru(1) N(2) 2.167(6) yes . .
Ru(1) N(3) 2.007(7) yes . .
Ru(1) N(4) 2.163(6) yes . .
Ru(1) N(6) 2.042(8) yes . .
P(1) C(29) 1.827(9) yes . .
P(1) C(35) 1.817(9) yes . .
P(1) C(41) 1.843(9) yes . .
P(2) C(47) 1.821(9) yes . .
P(2) C(53) 1.845(9) yes . .
P(2) C(59) 1.842(9) yes . .
P(3) F(1) 1.548(15) yes . .
P(3) F(2) 1.518(13) yes . .
P(3) F(3) 1.45(2) yes . .
P(3) F(4) 1.529(14) yes . .
P(3) F(5) 1.508(17) yes . .
P(3) F(6) 1.512(15) yes . .
P(4) F(7) 1.547(10) yes . .
P(4) F(8) 1.541(13) yes . .
P(4) F(9) 1.563(9) yes . .
P(4) F(10) 1.557(11) yes . .
P(4) F(11) 1.593(7) yes . .
P(4) F(12) 1.536(14) yes . .
N(1) C(1) 1.330(11) yes . .
N(1) C(5) 1.353(12) yes . .
N(2) C(5) 1.349(10) yes . .
N(2) C(8) 1.356(12) yes . .
N(3) C(9) 1.358(12) yes . .
N(3) C(13) 1.334(11) yes . .
N(4) C(14) 1.369(11) yes . .
N(4) C(18) 1.361(10) yes . .
N(5) C(18) 1.345(11) yes . .
N(5) C(21) 1.322(14) yes . .
N(6) C(22) 1.141(12) yes . .
C(1) C(2) 1.378(19) yes . .
C(2) C(3) 1.35(2) yes . .
C(3) C(4) 1.406(16) yes . .
C(4) C(5) 1.434(14) yes . .
C(4) C(6) 1.395(17) yes . .
C(6) C(7) 1.363(17) yes . .
C(7) C(8) 1.394(14) yes . .
C(8) C(9) 1.471(13) yes . .
C(9) C(10) 1.368(14) yes . .
C(10) C(11) 1.387(16) yes . .
C(11) C(12) 1.375(17) yes . .
C(12) C(13) 1.376(14) yes . .
C(13) C(14) 1.480(13) yes . .
C(14) C(15) 1.344(12) yes . .
C(15) C(16) 1.365(16) yes . .
C(16) C(17) 1.405(15) yes . .
C(17) C(18) 1.414(12) yes . .
C(17) C(19) 1.435(17) yes . .
C(19) C(20) 1.339(17) yes . .
C(20) C(21) 1.387(14) yes . .
C(22) C(23) 1.438(14) yes . .
C(23) C(24) 1.361(14) yes . .
C(23) C(28) 1.384(18) yes . .
C(24) C(25) 1.379(19) yes . .
C(25) C(26) 1.36(2) yes . .
C(26) C(27) 1.37(2) yes . .
C(27) C(28) 1.38(2) yes . .
C(29) C(30) 1.399(12) yes . .
C(29) C(34) 1.396(14) yes . .
C(30) C(31) 1.383(14) yes . .
C(31) C(32) 1.377(19) yes . .
C(32) C(33) 1.368(15) yes . .
C(33) C(34) 1.394(14) yes . .
C(35) C(36) 1.400(14) yes . .
C(35) C(40) 1.382(14) yes . .
C(36) C(37) 1.375(14) yes . .
C(37) C(38) 1.401(16) yes . .
C(38) C(39) 1.36(2) yes . .
C(39) C(40) 1.397(15) yes . .
C(41) C(42) 1.397(13) yes . .
C(41) C(46) 1.393(15) yes . .
C(42) C(43) 1.383(14) yes . .
C(43) C(44) 1.354(16) yes . .
C(44) C(45) 1.361(16) yes . .
C(45) C(46) 1.386(15) yes . .
C(47) C(48) 1.379(13) yes . .
C(47) C(52) 1.452(13) yes . .
C(48) C(49) 1.353(15) yes . .
C(49) C(50) 1.360(15) yes . .
C(50) C(51) 1.374(18) yes . .
C(51) C(52) 1.350(15) yes . .
C(53) C(54) 1.403(12) yes . .
C(53) C(58) 1.383(14) yes . .
C(54) C(55) 1.380(15) yes . .
C(55) C(56) 1.402(18) yes . .
C(56) C(57) 1.359(16) yes . .
C(57) C(58) 1.395(16) yes . .
C(59) C(60) 1.373(13) yes . .
C(59) C(64) 1.413(14) yes . .
C(60) C(61) 1.368(15) yes . .
C(61) C(62) 1.38(2) yes . .
C(62) C(63) 1.373(18) yes . .
C(63) C(64) 1.357(16) yes . .
C(1) H(1) 0.930 no . .
C(2) H(2) 0.930 no . .
C(3) H(3) 0.930 no . .
C(6) H(4) 0.930 no . .
C(7) H(5) 0.930 no . .
C(10) H(6) 0.930 no . .
C(11) H(7) 0.930 no . .
C(12) H(8) 0.930 no . .
C(15) H(9) 0.930 no . .
C(16) H(10) 0.930 no . .
C(19) H(11) 0.930 no . .
C(20) H(12) 0.930 no . .
C(21) H(13) 0.930 no . .
C(24) H(14) 0.930 no . .
C(25) H(15) 0.930 no . .
C(26) H(16) 0.930 no . .
C(27) H(17) 0.930 no . .
C(28) H(18) 0.930 no . .
C(30) H(19) 0.930 no . .
C(31) H(20) 0.930 no . .
C(32) H(21) 0.930 no . .
C(33) H(22) 0.930 no . .
C(34) H(23) 0.930 no . .
C(36) H(24) 0.930 no . .
C(37) H(25) 0.930 no . .
C(38) H(26) 0.930 no . .
C(39) H(27) 0.930 no . .
C(40) H(28) 0.930 no . .
C(42) H(29) 0.930 no . .
C(43) H(30) 0.930 no . .
C(44) H(31) 0.930 no . .
C(45) H(32) 0.930 no . .
C(46) H(33) 0.930 no . .
C(48) H(34) 0.930 no . .
C(49) H(35) 0.930 no . .
C(50) H(36) 0.930 no . .
C(51) H(37) 0.930 no . .
C(52) H(38) 0.930 no . .
C(54) H(43) 0.930 no . .
C(55) H(42) 0.930 no . .
C(56) H(41) 0.930 no . .
C(57) H(40) 0.930 no . .
C(58) H(39) 0.930 no . .
C(60) H(44) 0.930 no . .
C(61) H(45) 0.930 no . .
C(62) H(46) 0.930 no . .
C(63) H(47) 0.930 no . .
C(64) H(48) 0.930 no . .

loop_
_geom_contact_atom_site_label_1
_geom_contact_atom_site_label_2
_geom_contact_distance
_geom_contact_site_symmetry_1
_geom_contact_site_symmetry_2
F(1) C(61) 3.571(17) . 3_555
F(2) C(7) 3.463(17) . 4_564
F(3) C(10) 3.25(2) . 4_564
F(3) C(11) 3.58(2) . 4_564
F(3) C(45) 3.27(2) . 4_564
F(3) C(46) 3.28(2) . 4_564
F(3) C(62) 3.55(2) . 3_555
F(4) C(24) 3.365(18) . 3_545
F(4) C(25) 3.40(2) . 3_545
F(5) C(1) 3.283(19) . 3_545
F(5) C(2) 3.12(2) . 3_545
F(5) C(20) 3.17(2) . .
F(5) C(21) 3.38(2) . .
F(6) C(27) 3.44(2) . .
F(6) C(28) 3.50(2) . .
F(7) C(20) 3.578(17) . .
F(7) C(21) 3.475(17) . .
F(7) C(43) 3.437(14) . 2_564
F(7) C(44) 3.538(15) . 2_564
F(8) C(32) 3.509(16) . 4_464
F(8) C(38) 3.564(16) . 2_574
F(8) C(39) 3.496(15) . 2_574
F(9) C(7) 3.545(15) . 4_564
F(9) C(39) 3.471(13) . 2_574
F(10) C(6) 3.328(15) . 4_564
F(10) C(7) 3.143(14) . 4_564
F(10) C(15) 3.190(13) . 2_564
F(10) C(16) 3.167(15) . 2_564
F(11) C(12) 3.488(12) . 2_564
F(11) C(15) 3.418(12) . 2_564
F(11) C(31) 3.361(11) . 4_464
F(11) C(32) 3.482(12) . 4_464
F(11) C(63) 3.427(15) . .
F(12) C(28) 3.587(18) . .
F(12) C(64) 3.448(18) . .
C(1) F(5) 3.283(19) . 3_455
C(2) F(5) 3.12(2) . 3_455
C(6) F(10) 3.328(16) . 4_465
C(7) F(2) 3.463(17) . 4_465
C(7) F(9) 3.545(15) . 4_465
C(7) F(10) 3.143(14) . 4_465
C(10) F(3) 3.25(2) . 4_465
C(11) F(3) 3.58(2) . 4_465
C(12) F(11) 3.488(12) . 2_565
C(15) F(10) 3.190(13) . 2_565
C(15) F(11) 3.418(12) . 2_565
C(16) F(10) 3.167(15) . 2_565
C(20) F(5) 3.17(2) . .
C(20) F(7) 3.578(17) . .
C(21) F(5) 3.38(2) . .
C(21) F(7) 3.475(17) . .
C(24) F(4) 3.365(18) . 3_455
C(25) F(4) 3.40(2) . 3_455
C(26) C(60) 3.557(16) . 3_555
C(27) F(6) 3.44(2) . .
C(27) C(38) 3.563(19) . 2_574
C(28) F(6) 3.50(2) . .
C(28) F(12) 3.587(18) . .
C(31) F(11) 3.361(11) . 4_565
C(32) F(8) 3.509(16) . 4_565
C(32) F(11) 3.482(12) . 4_565
C(38) F(8) 3.564(16) . 2_575
C(38) C(27) 3.563(19) . 2_575
C(39) F(8) 3.496(15) . 2_575
C(39) F(9) 3.471(13) . 2_575
C(43) F(7) 3.437(14) . 2_565
C(43) C(50) 3.475(14) . 4_565
C(43) C(51) 3.531(15) . 4_565
C(44) F(7) 3.538(15) . 2_565
C(45) F(3) 3.27(2) . 4_465
C(46) F(3) 3.28(2) . 4_465
C(50) C(43) 3.475(14) . 4_464
C(51) C(43) 3.531(15) . 4_464
C(60) C(26) 3.557(16) . 3_445
C(61) F(1) 3.571(17) . 3_445
C(62) F(3) 3.55(2) . 3_445
C(63) F(11) 3.427(15) . .
C(64) F(12) 3.448(18) . .
P(3) H(35) 3.599 . 3_545
P(4) H(5) 3.355 . 4_564
P(4) H(9) 3.476 . 2_564
P(4) H(47) 3.543 . .
F(1) H(2) 3.285 . 3_545
F(1) H(22) 3.011 . .
F(1) H(32) 3.583 . 4_564
F(1) H(41) 3.321 . 1_655
F(1) H(42) 2.944 . 1_655
F(1) H(45) 2.869 . 3_555
F(1) H(46) 3.288 . 3_555
F(2) H(5) 3.097 . 4_564
F(2) H(6) 3.218 . 4_564
F(2) H(12) 3.272 . .
F(2) H(24) 3.168 . 4_564
F(2) H(25) 3.003 . 4_564
F(2) H(35) 2.930 . 3_545
F(3) H(6) 3.086 . 4_564
F(3) H(7) 3.581 . 4_564
F(3) H(24) 3.121 . 4_564
F(3) H(32) 2.884 . 4_564
F(3) H(33) 2.926 . 4_564
F(3) H(45) 3.508 . 3_555
F(3) H(46) 2.742 . 3_555
F(4) H(1) 3.117 . 3_545
F(4) H(14) 2.868 . 3_545
F(4) H(15) 2.936 . 3_545
F(4) H(24) 3.315 . 4_564
F(4) H(25) 3.182 . 4_564
F(4) H(33) 3.239 . 4_564
F(4) H(35) 3.142 . 3_545
F(4) H(42) 3.472 . 1_655
F(5) H(1) 3.070 . 3_545
F(5) H(2) 2.795 . 3_545
F(5) H(12) 2.755 . .
F(5) H(13) 3.121 . .
F(5) H(22) 3.207 . .
F(5) H(35) 2.879 . 3_545
F(6) H(6) 3.313 . 4_564
F(6) H(13) 2.970 . .
F(6) H(17) 2.926 . .
F(6) H(18) 3.071 . .
F(6) H(22) 3.132 . .
F(6) H(45) 2.894 . 3_555
F(6) H(46) 3.527 . 3_555
F(7) H(4) 3.380 . 4_564
F(7) H(5) 2.992 . 4_564
F(7) H(12) 3.250 . .
F(7) H(13) 3.039 . .
F(7) H(30) 2.775 . 2_564
F(7) H(31) 2.988 . 2_564
F(7) H(47) 3.108 . .
F(8) H(2) 3.511 . 2_574
F(8) H(20) 3.498 . 4_464
F(8) H(21) 2.868 . 4_464
F(8) H(26) 3.018 . 2_574
F(8) H(27) 2.869 . 2_574
F(8) H(41) 3.026 . 4_564
F(9) H(5) 2.653 . 4_564
F(9) H(6) 2.782 . 4_564
F(9) H(17) 3.334 . .
F(9) H(18) 3.445 . .
F(9) H(26) 3.466 . 2_574
F(9) H(27) 2.678 . 2_574
F(9) H(40) 3.525 . 4_564
F(10) H(4) 2.934 . 4_564
F(10) H(5) 2.608 . 4_564
F(10) H(9) 2.684 . 2_564
F(10) H(10) 2.664 . 2_564
F(10) H(30) 3.114 . 2_564
F(10) H(41) 3.387 . 4_564
F(11) H(8) 2.604 . 2_564
F(11) H(9) 2.546 . 2_564
F(11) H(20) 2.668 . 4_464
F(11) H(21) 2.923 . 4_464
F(11) H(30) 3.440 . 2_564
F(11) H(47) 2.624 . .
F(12) H(13) 3.132 . .
F(12) H(18) 2.971 . .
F(12) H(26) 3.035 . 2_574
F(12) H(47) 3.084 . .
F(12) H(48) 2.727 . .
C(1) H(41) 3.428 . 3_555
C(6) H(30) 3.181 . 3_455
C(6) H(36) 3.219 . 2_575
C(11) H(46) 3.360 . 2_565
C(12) H(20) 3.596 . 3_445
C(16) H(4) 3.506 . 3_545
C(16) H(42) 3.402 . 3_545
C(19) H(31) 3.196 . 2_564
C(20) H(31) 2.976 . 2_564
C(20) H(35) 3.579 . 3_545
C(25) H(33) 3.598 . 2_574
C(26) H(44) 3.497 . 3_555
C(27) H(26) 3.589 . 2_574
C(27) H(45) 3.347 . 3_555
C(28) H(26) 3.498 . 2_574
C(30) H(37) 2.918 . 4_565
C(30) H(38) 3.396 . 4_565
C(31) H(8) 3.266 . 3_555
C(31) H(37) 3.128 . 4_565
C(31) H(38) 3.543 . 4_565
C(32) H(2) 3.135 . 3_545
C(32) H(8) 3.440 . 3_555
C(33) H(2) 3.025 . 3_545
C(37) H(36) 3.225 . 2_575
C(39) H(17) 3.555 . 2_575
C(39) H(40) 3.173 . 3_555
C(40) H(40) 3.308 . 3_555
C(41) H(37) 3.379 . 4_565
C(42) H(3) 3.489 . 3_545
C(42) H(4) 3.592 . 3_545
C(42) H(37) 3.065 . 4_565
C(43) H(4) 3.069 . 3_545
C(43) H(36) 3.160 . 4_565
C(43) H(37) 3.241 . 4_565
C(44) H(12) 3.527 . 2_565
C(44) H(36) 3.560 . 4_565
C(44) H(46) 3.295 . 2_565
C(44) H(47) 3.191 . 2_565
C(45) H(42) 3.419 . 4_565
C(45) H(43) 3.338 . 4_565
C(45) H(46) 3.018 . 2_565
C(49) H(12) 3.149 . 3_455
C(49) H(25) 3.027 . 2_574
C(50) H(25) 2.895 . 2_574
C(50) H(26) 3.454 . 2_574
C(50) H(30) 3.457 . 4_464
C(51) H(19) 3.430 . 4_464
C(52) H(19) 3.413 . 4_464
C(54) H(11) 3.186 . 3_455
C(54) H(15) 3.283 . 3_445
C(54) H(32) 3.391 . 4_464
C(55) H(10) 3.016 . 3_455
C(55) H(11) 3.376 . 3_455
C(55) H(15) 3.198 . 3_445
C(55) H(32) 3.199 . 4_464
C(56) H(1) 3.329 . 3_445
C(56) H(10) 3.541 . 3_455
C(56) H(14) 3.436 . 3_445
C(56) H(15) 3.473 . 3_445
C(57) H(14) 3.562 . 3_445
C(57) H(27) 3.297 . 3_445
C(60) H(16) 3.405 . 3_445
C(61) H(16) 3.551 . 3_445
C(61) H(17) 3.479 . 3_445
C(62) H(7) 3.191 . 2_564
C(62) H(31) 3.497 . 2_564
C(62) H(32) 3.385 . 2_564
C(63) H(7) 3.599 . 2_564
C(63) H(31) 3.237 . 2_564
H(1) F(4) 3.117 . 3_455
H(1) F(5) 3.070 . 3_455
H(1) C(56) 3.329 . 3_555
H(1) H(41) 2.717 . 3_555
H(2) F(1) 3.285 . 3_455
H(2) F(5) 2.795 . 3_455
H(2) F(8) 3.511 . 2_575
H(2) C(32) 3.135 . 3_455
H(2) C(33) 3.025 . 3_455
H(2) H(21) 3.044 . 3_455
H(2) H(22) 2.856 . 3_455
H(2) H(41) 3.443 . 3_555
H(3) C(42) 3.489 . 3_455
H(3) H(29) 2.851 . 3_455
H(3) H(30) 3.594 . 3_455
H(3) H(36) 3.362 . 2_575
H(3) H(37) 3.228 . 2_575
H(4) F(7) 3.380 . 4_465
H(4) F(10) 2.934 . 4_465
H(4) C(16) 3.506 . 3_455
H(4) C(42) 3.592 . 3_455
H(4) C(43) 3.069 . 3_455
H(4) H(10) 3.352 . 3_455
H(4) H(29) 3.299 . 3_455
H(4) H(30) 2.256 . 3_455
H(4) H(36) 2.827 . 2_575
H(5) P(4) 3.355 . 4_465
H(5) F(2) 3.097 . 4_465
H(5) F(7) 2.992 . 4_465
H(5) F(9) 2.653 . 4_465
H(5) F(10) 2.608 . 4_465
H(6) F(2) 3.218 . 4_465
H(6) F(3) 3.086 . 4_465
H(6) F(6) 3.313 . 4_465
H(6) F(9) 2.782 . 4_465
H(6) H(17) 3.228 . 4_465
H(7) F(3) 3.581 . 4_465
H(7) C(62) 3.191 . 2_565
H(7) C(63) 3.599 . 2_565
H(7) H(17) 2.898 . 4_465
H(7) H(20) 3.502 . 3_445
H(7) H(46) 2.919 . 2_565
H(7) H(47) 3.572 . 2_565
H(8) F(11) 2.604 . 2_565
H(8) C(31) 3.266 . 3_445
H(8) C(32) 3.440 . 3_445
H(8) H(20) 2.848 . 3_445
H(8) H(21) 3.177 . 3_445
H(8) H(47) 3.341 . 2_565
H(9) P(4) 3.476 . 2_565
H(9) F(10) 2.684 . 2_565
H(9) F(11) 2.546 . 2_565
H(9) H(21) 2.890 . 3_445
H(10) F(10) 2.664 . 2_565
H(10) C(55) 3.016 . 3_545
H(10) C(56) 3.541 . 3_545
H(10) H(4) 3.352 . 3_545
H(10) H(41) 3.560 . 3_545
H(10) H(42) 2.654 . 3_545
H(11) C(54) 3.186 . 3_545
H(11) C(55) 3.376 . 3_545
H(11) H(31) 3.150 . 2_564
H(11) H(32) 3.416 . 2_564
H(11) H(42) 3.070 . 3_545
H(11) H(43) 2.702 . 3_545
H(12) F(2) 3.272 . .
H(12) F(5) 2.755 . .
H(12) F(7) 3.250 . .
H(12) C(44) 3.527 . 2_564
H(12) C(49) 3.149 . 3_545
H(12) H(31) 2.737 . 2_564
H(12) H(35) 2.757 . 3_545
H(13) F(5) 3.121 . .
H(13) F(6) 2.970 . .
H(13) F(7) 3.039 . .
H(13) F(12) 3.132 . .
H(14) F(4) 2.868 . 3_455
H(14) C(56) 3.436 . 3_555
H(14) C(57) 3.562 . 3_555
H(14) H(41) 3.436 . 3_555
H(15) F(4) 2.936 . 3_455
H(15) C(54) 3.283 . 3_555
H(15) C(55) 3.198 . 3_555
H(15) C(56) 3.473 . 3_555
H(15) H(33) 2.896 . 2_574
H(15) H(42) 3.478 . 3_555
H(16) C(60) 3.405 . 3_555
H(16) C(61) 3.551 . 3_555
H(16) H(19) 2.864 . 2_574
H(16) H(38) 3.197 . 3_555
H(16) H(44) 3.553 . 3_555
H(17) F(6) 2.926 . .
H(17) F(9) 3.334 . .
H(17) C(39) 3.555 . 2_574
H(17) C(61) 3.479 . 3_555
H(17) H(6) 3.228 . 4_564
H(17) H(7) 2.898 . 4_564
H(17) H(27) 3.410 . 2_574
H(17) H(45) 3.216 . 3_555
H(18) F(6) 3.071 . .
H(18) F(9) 3.445 . .
H(18) F(12) 2.971 . .
H(19) C(51) 3.430 . 4_565
H(19) C(52) 3.413 . 4_565
H(19) H(16) 2.864 . 2_575
H(19) H(37) 2.809 . 4_565
H(19) H(38) 2.801 . 4_565
H(20) F(8) 3.498 . 4_565
H(20) F(11) 2.668 . 4_565
H(20) C(12) 3.596 . 3_555
H(20) H(7) 3.502 . 3_555
H(20) H(8) 2.848 . 3_555
H(20) H(37) 3.159 . 4_565
H(20) H(38) 3.084 . 4_565
H(20) H(47) 3.528 . 4_565
H(21) F(8) 2.868 . 4_565
H(21) F(11) 2.923 . 4_565
H(21) H(2) 3.044 . 3_545
H(21) H(8) 3.177 . 3_555
H(21) H(9) 2.890 . 3_555
H(22) F(1) 3.011 . .
H(22) F(5) 3.207 . .
H(22) F(6) 3.132 . .
H(22) H(2) 2.856 . 3_545
H(22) H(45) 3.112 . 3_555
H(24) F(2) 3.168 . 4_465
H(24) F(3) 3.121 . 4_465
H(24) F(4) 3.315 . 4_465
H(25) F(2) 3.003 . 4_465
H(25) F(4) 3.182 . 4_465
H(25) C(49) 3.027 . 2_575
H(25) C(50) 2.895 . 2_575
H(25) H(35) 2.761 . 2_575
H(25) H(36) 2.506 . 2_575
H(26) F(8) 3.018 . 2_575
H(26) F(9) 3.466 . 2_575
H(26) F(12) 3.035 . 2_575
H(26) C(27) 3.589 . 2_575
H(26) C(28) 3.498 . 2_575
H(26) C(50) 3.454 . 2_575
H(26) H(36) 3.414 . 2_575
H(27) F(8) 2.869 . 2_575
H(27) F(9) 2.678 . 2_575
H(27) C(57) 3.297 . 3_555
H(27) H(17) 3.410 . 2_575
H(27) H(40) 2.502 . 3_555
H(27) H(41) 3.320 . 3_555
H(28) H(40) 2.786 . 3_555
H(29) H(3) 2.851 . 3_545
H(29) H(4) 3.299 . 3_545
H(29) H(37) 3.281 . 4_565
H(30) F(7) 2.775 . 2_565
H(30) F(10) 3.114 . 2_565
H(30) F(11) 3.440 . 2_565
H(30) C(6) 3.181 . 3_545
H(30) C(50) 3.457 . 4_565
H(30) H(3) 3.594 . 3_545
H(30) H(4) 2.256 . 3_545
H(30) H(36) 2.920 . 4_565
H(30) H(37) 3.557 . 4_565
H(31) F(7) 2.988 . 2_565
H(31) C(19) 3.196 . 2_565
H(31) C(20) 2.976 . 2_565
H(31) C(62) 3.497 . 2_565
H(31) C(63) 3.237 . 2_565
H(31) H(11) 3.150 . 2_565
H(31) H(12) 2.737 . 2_565
H(31) H(46) 3.114 . 2_565
H(31) H(47) 2.614 . 2_565
H(32) F(1) 3.583 . 4_465
H(32) F(3) 2.884 . 4_465
H(32) C(54) 3.391 . 4_565
H(32) C(55) 3.199 . 4_565
H(32) C(62) 3.385 . 2_565
H(32) H(11) 3.416 . 2_565
H(32) H(42) 2.557 . 4_565
H(32) H(43) 2.944 . 4_565
H(32) H(46) 2.604 . 2_565
H(33) F(3) 2.926 . 4_465
H(33) F(4) 3.239 . 4_465
H(33) C(25) 3.598 . 2_575
H(33) H(15) 2.896 . 2_575
H(35) P(3) 3.599 . 3_455
H(35) F(2) 2.930 . 3_455
H(35) F(4) 3.142 . 3_455
H(35) F(5) 2.879 . 3_455
H(35) C(20) 3.579 . 3_455
H(35) H(12) 2.757 . 3_455
H(35) H(25) 2.761 . 2_574
H(36) C(6) 3.219 . 2_574
H(36) C(37) 3.225 . 2_574
H(36) C(43) 3.160 . 4_464
H(36) C(44) 3.560 . 4_464
H(36) H(3) 3.362 . 2_574
H(36) H(4) 2.827 . 2_574
H(36) H(25) 2.506 . 2_574
H(36) H(26) 3.414 . 2_574
H(36) H(30) 2.920 . 4_464
H(37) C(30) 2.918 . 4_464
H(37) C(31) 3.128 . 4_464
H(37) C(41) 3.379 . 4_464
H(37) C(42) 3.065 . 4_464
H(37) C(43) 3.241 . 4_464
H(37) H(3) 3.228 . 2_574
H(37) H(19) 2.809 . 4_464
H(37) H(20) 3.159 . 4_464
H(37) H(29) 3.281 . 4_464
H(37) H(30) 3.557 . 4_464
H(38) C(30) 3.396 . 4_464
H(38) C(31) 3.543 . 4_464
H(38) H(16) 3.197 . 3_445
H(38) H(19) 2.801 . 4_464
H(38) H(20) 3.084 . 4_464
H(40) F(9) 3.525 . 4_465
H(40) C(39) 3.173 . 3_445
H(40) C(40) 3.308 . 3_445
H(40) H(27) 2.502 . 3_445
H(40) H(28) 2.786 . 3_445
H(41) F(1) 3.321 . 1_455
H(41) F(8) 3.026 . 4_465
H(41) F(10) 3.387 . 4_465
H(41) C(1) 3.428 . 3_445
H(41) H(1) 2.717 . 3_445
H(41) H(2) 3.443 . 3_445
H(41) H(10) 3.560 . 3_455
H(41) H(14) 3.436 . 3_445
H(41) H(27) 3.320 . 3_445
H(42) F(1) 2.944 . 1_455
H(42) F(4) 3.472 . 1_455
H(42) C(16) 3.402 . 3_455
H(42) C(45) 3.419 . 4_464
H(42) H(10) 2.654 . 3_455
H(42) H(11) 3.070 . 3_455
H(42) H(15) 3.478 . 3_445
H(42) H(32) 2.557 . 4_464
H(43) C(45) 3.338 . 4_464
H(43) H(11) 2.702 . 3_455
H(43) H(32) 2.944 . 4_464
H(44) C(26) 3.497 . 3_445
H(44) H(16) 3.553 . 3_445
H(45) F(1) 2.869 . 3_445
H(45) F(3) 3.508 . 3_445
H(45) F(6) 2.894 . 3_445
H(45) C(27) 3.347 . 3_445
H(45) H(17) 3.216 . 3_445
H(45) H(22) 3.112 . 3_445
H(46) F(1) 3.288 . 3_445
H(46) F(3) 2.742 . 3_445
H(46) F(6) 3.527 . 3_445
H(46) C(11) 3.360 . 2_564
H(46) C(44) 3.295 . 2_564
H(46) C(45) 3.018 . 2_564
H(46) H(7) 2.919 . 2_564
H(46) H(31) 3.114 . 2_564
H(46) H(32) 2.604 . 2_564
H(47) P(4) 3.543 . .
H(47) F(7) 3.108 . .
H(47) F(11) 2.624 . .
H(47) F(12) 3.084 . .
H(47) C(44) 3.191 . 2_564
H(47) H(7) 3.572 . 2_564
H(47) H(8) 3.341 . 2_564
H(47) H(20) 3.528 . 4_464
H(47) H(31) 2.614 . 2_564
H(48) F(12) 2.727 . .
N(6) N(1) 2.935(11) . .
N(6) N(5) 2.955(11) . .

loop_
_geom_torsion_atom_site_label_1
_geom_torsion_atom_site_label_2
_geom_torsion_atom_site_label_3
_geom_torsion_atom_site_label_4
_geom_torsion
_geom_torsion_site_symmetry_1
_geom_torsion_site_symmetry_2
_geom_torsion_site_symmetry_3
_geom_torsion_site_symmetry_4
P(1) Ru(1) P(2) C(47) -9(2) . . . .
P(1) Ru(1) P(2) C(53) -129(2) . . . .
P(1) Ru(1) P(2) C(59) 110(2) . . . .
P(2) Ru(1) P(1) C(29) -50(2) . . . .
P(2) Ru(1) P(1) C(35) 71(2) . . . .
P(2) Ru(1) P(1) C(41) -167(2) . . . .
P(1) Ru(1) N(2) C(5) 83.9(6) . . . .
P(1) Ru(1) N(2) C(8) -94.6(5) . . . .
N(2) Ru(1) P(1) C(29) -136.6(4) . . . .
N(2) Ru(1) P(1) C(35) -15.7(4) . . . .
N(2) Ru(1) P(1) C(41) 106.0(3) . . . .
P(1) Ru(1) N(3) C(9) 90.0(5) . . . .
P(1) Ru(1) N(3) C(13) -89.4(6) . . . .
N(3) Ru(1) P(1) C(29) 144.6(4) . . . .
N(3) Ru(1) P(1) C(35) -94.5(4) . . . .
N(3) Ru(1) P(1) C(41) 27.3(4) . . . .
P(1) Ru(1) N(4) C(14) 89.6(5) . . . .
P(1) Ru(1) N(4) C(18) -92.9(6) . . . .
N(4) Ru(1) P(1) C(29) 66.8(4) . . . .
N(4) Ru(1) P(1) C(35) -172.3(4) . . . .
N(4) Ru(1) P(1) C(41) -50.5(3) . . . .
P(1) Ru(1) N(6) C(22) 27(62) . . . .
N(6) Ru(1) P(1) C(29) -35.8(4) . . . .
N(6) Ru(1) P(1) C(35) 85.1(4) . . . .
N(6) Ru(1) P(1) C(41) -153.1(4) . . . .
P(2) Ru(1) N(2) C(5) -94.0(6) . . . .
P(2) Ru(1) N(2) C(8) 87.5(5) . . . .
N(2) Ru(1) P(2) C(47) 77.3(4) . . . .
N(2) Ru(1) P(2) C(53) -42.5(3) . . . .
N(2) Ru(1) P(2) C(59) -163.3(3) . . . .
P(2) Ru(1) N(3) C(9) -89.5(5) . . . .
P(2) Ru(1) N(3) C(13) 91.1(6) . . . .
N(3) Ru(1) P(2) C(47) 156.1(4) . . . .
N(3) Ru(1) P(2) C(53) 36.3(3) . . . .
N(3) Ru(1) P(2) C(59) -84.6(3) . . . .
P(2) Ru(1) N(4) C(14) -92.2(5) . . . .
P(2) Ru(1) N(4) C(18) 85.2(6) . . . .
N(4) Ru(1) P(2) C(47) -126.2(4) . . . .
N(4) Ru(1) P(2) C(53) 114.0(3) . . . .
N(4) Ru(1) P(2) C(59) -6.8(3) . . . .
P(2) Ru(1) N(6) C(22) -154(61) . . . .
N(6) Ru(1) P(2) C(47) -23.5(4) . . . .
N(6) Ru(1) P(2) C(53) -143.3(3) . . . .
N(6) Ru(1) P(2) C(59) 95.8(3) . . . .
N(2) Ru(1) N(3) C(9) 0.9(5) . . . .
N(2) Ru(1) N(3) C(13) -178.5(6) . . . .
N(3) Ru(1) N(2) C(5) 174.5(7) . . . .
N(3) Ru(1) N(2) C(8) -4.0(5) . . . .
N(2) Ru(1) N(4) C(14) -2.0(9) . . . .
N(2) Ru(1) N(4) C(18) 175.4(5) . . . .
N(4) Ru(1) N(2) C(5) 176.1(6) . . . .
N(4) Ru(1) N(2) C(8) -2.4(9) . . . .
N(2) Ru(1) N(6) C(22) 116(66) . . . .
N(6) Ru(1) N(2) C(5) -5.2(7) . . . .
N(6) Ru(1) N(2) C(8) 176.3(5) . . . .
N(3) Ru(1) N(4) C(14) -0.5(5) . . . .
N(3) Ru(1) N(4) C(18) 177.0(6) . . . .
N(4) Ru(1) N(3) C(9) -178.5(6) . . . .
N(4) Ru(1) N(3) C(13) 2.2(5) . . . .
N(3) Ru(1) N(6) C(22) 77(79) . . . .
N(6) Ru(1) N(3) C(9) 40(29) . . . .
N(6) Ru(1) N(3) C(13) -140(28) . . . .
N(4) Ru(1) N(6) C(22) -65(66) . . . .
N(6) Ru(1) N(4) C(14) 179.2(5) . . . .
N(6) Ru(1) N(4) C(18) -3.3(6) . . . .
Ru(1) P(1) C(29) C(30) -179.7(4) . . . .
Ru(1) P(1) C(29) C(34) -3.0(9) . . . .
Ru(1) P(1) C(35) C(36) 73.9(7) . . . .
Ru(1) P(1) C(35) C(40) -101.4(7) . . . .
Ru(1) P(1) C(41) C(42) 66.1(7) . . . .
Ru(1) P(1) C(41) C(46) -110.7(8) . . . .
C(29) P(1) C(35) C(36) -154.5(7) . . . .
C(29) P(1) C(35) C(40) 30.2(8) . . . .
C(35) P(1) C(29) C(30) 55.1(8) . . . .
C(35) P(1) C(29) C(34) -128.2(8) . . . .
C(29) P(1) C(41) C(42) -63.9(7) . . . .
C(29) P(1) C(41) C(46) 119.3(8) . . . .
C(41) P(1) C(29) C(30) -55.9(8) . . . .
C(41) P(1) C(29) C(34) 120.8(8) . . . .
C(35) P(1) C(41) C(42) -170.2(7) . . . .
C(35) P(1) C(41) C(46) 13.0(9) . . . .
C(41) P(1) C(35) C(36) -50.4(8) . . . .
C(41) P(1) C(35) C(40) 134.3(8) . . . .
Ru(1) P(2) C(47) C(48) -33.4(9) . . . .
Ru(1) P(2) C(47) C(52) 152.9(7) . . . .
Ru(1) P(2) C(53) C(54) 120.3(7) . . . .
Ru(1) P(2) C(53) C(58) -57.4(8) . . . .
Ru(1) P(2) C(59) C(60) 92.8(8) . . . .
Ru(1) P(2) C(59) C(64) -80.8(7) . . . .
C(47) P(2) C(53) C(54) -7.2(8) . . . .
C(47) P(2) C(53) C(58) 175.1(8) . . . .
C(53) P(2) C(47) C(48) 93.2(8) . . . .
C(53) P(2) C(47) C(52) -80.5(8) . . . .
C(47) P(2) C(59) C(60) -140.5(8) . . . .
C(47) P(2) C(59) C(64) 45.9(7) . . . .
C(59) P(2) C(47) C(48) -157.5(8) . . . .
C(59) P(2) C(47) C(52) 28.8(9) . . . .
C(53) P(2) C(59) C(60) -33.6(9) . . . .
C(53) P(2) C(59) C(64) 152.8(7) . . . .
C(59) P(2) C(53) C(54) -115.1(8) . . . .
C(59) P(2) C(53) C(58) 67.3(8) . . . .
C(1) N(1) C(5) N(2) -177.7(8) . . . .
C(1) N(1) C(5) C(4) 1.1(13) . . . .
C(5) N(1) C(1) C(2) -1.3(16) . . . .
Ru(1) N(2) C(5) N(1) -6.1(10) . . . .
Ru(1) N(2) C(5) C(4) 175.1(6) . . . .
Ru(1) N(2) C(8) C(7) -173.1(7) . . . .
Ru(1) N(2) C(8) C(9) 6.4(9) . . . .
C(5) N(2) C(8) C(7) 8.2(12) . . . .
C(5) N(2) C(8) C(9) -172.3(7) . . . .
C(8) N(2) C(5) N(1) 172.4(7) . . . .
C(8) N(2) C(5) C(4) -6.5(11) . . . .
Ru(1) N(3) C(9) C(8) 2.2(9) . . . .
Ru(1) N(3) C(9) C(10) -178.1(6) . . . .
Ru(1) N(3) C(13) C(12) 177.7(6) . . . .
Ru(1) N(3) C(13) C(14) -3.4(9) . . . .
C(9) N(3) C(13) C(12) -1.6(12) . . . .
C(9) N(3) C(13) C(14) 177.3(7) . . . .
C(13) N(3) C(9) C(8) -178.5(7) . . . .
C(13) N(3) C(9) C(10) 1.3(12) . . . .
Ru(1) N(4) C(14) C(13) -1.1(8) . . . .
Ru(1) N(4) C(14) C(15) 179.9(5) . . . .
Ru(1) N(4) C(18) N(5) 1.5(10) . . . .
Ru(1) N(4) C(18) C(17) 179.5(6) . . . .
C(14) N(4) C(18) N(5) 178.8(7) . . . .
C(14) N(4) C(18) C(17) -3.2(11) . . . .
C(18) N(4) C(14) C(13) -178.8(6) . . . .
C(18) N(4) C(14) C(15) 2.1(12) . . . .
C(18) N(5) C(21) C(20) -1.8(14) . . . .
C(21) N(5) C(18) N(4) 179.9(5) . . . .
C(21) N(5) C(18) C(17) 1.9(12) . . . .
Ru(1) N(6) C(22) C(23) -13(57) . . . .
N(1) C(1) C(2) C(3) 1.0(18) . . . .
C(1) C(2) C(3) C(4) -0.5(14) . . . .
C(2) C(3) C(4) C(5) 0.4(14) . . . .
C(2) C(3) C(4) C(6) 176.7(12) . . . .
C(3) C(4) C(5) N(1) -0.7(13) . . . .
C(3) C(4) C(5) N(2) 178.0(9) . . . .
C(3) C(4) C(6) C(7) -173.8(11) . . . .
C(5) C(4) C(6) C(7) 2.5(16) . . . .
C(6) C(4) C(5) N(1) -177.4(9) . . . .
C(6) C(4) C(5) N(2) 1.4(13) . . . .
C(4) C(6) C(7) C(8) -1.1(16) . . . .
C(6) C(7) C(8) N(2) -4.5(14) . . . .
C(6) C(7) C(8) C(9) 176.1(9) . . . .
N(2) C(8) C(9) N(3) -5.9(11) . . . .
N(2) C(8) C(9) C(10) 174.4(8) . . . .
C(7) C(8) C(9) N(3) 173.6(8) . . . .
C(7) C(8) C(9) C(10) -6.1(14) . . . .
N(3) C(9) C(10) C(11) 1.9(14) . . . .
C(8) C(9) C(10) C(11) -178.4(9) . . . .
C(9) C(10) C(11) C(12) -4.7(15) . . . .
C(10) C(11) C(12) C(13) 4.3(15) . . . .
C(11) C(12) C(13) N(3) -1.2(13) . . . .
C(11) C(12) C(13) C(14) -180.0(8) . . . .
N(3) C(13) C(14) N(4) 2.8(10) . . . .
N(3) C(13) C(14) C(15) -178.1(8) . . . .
C(12) C(13) C(14) N(4) -178.4(8) . . . .
C(12) C(13) C(14) C(15) 0.7(14) . . . .
N(4) C(14) C(15) C(16) -0.1(12) . . . .
C(13) C(14) C(15) C(16) -179.1(9) . . . .
C(14) C(15) C(16) C(17) -0.7(15) . . . .
C(15) C(16) C(17) C(18) -0.4(11) . . . .
C(15) C(16) C(17) C(19) -179.5(9) . . . .
C(16) C(17) C(18) N(4) 2.4(13) . . . .
C(16) C(17) C(18) N(5) -179.7(8) . . . .
C(16) C(17) C(19) C(20) 178.0(10) . . . .
C(18) C(17) C(19) C(20) -1.0(15) . . . .
C(19) C(17) C(18) N(4) -178.5(8) . . . .
C(19) C(17) C(18) N(5) -0.6(13) . . . .
C(17) C(19) C(20) C(21) 1.2(16) . . . .
C(19) C(20) C(21) N(5) 0.2(12) . . . .
N(6) C(22) C(23) C(24) -94(16) . . . .
N(6) C(22) C(23) C(28) 89(16) . . . .
C(22) C(23) C(24) C(25) 179.7(8) . . . .
C(22) C(23) C(28) C(27) -176.7(11) . . . .
C(24) C(23) C(28) C(27) 6.3(18) . . . .
C(28) C(23) C(24) C(25) -3.3(17) . . . .
C(23) C(24) C(25) C(26) -2.4(18) . . . .
C(24) C(25) C(26) C(27) 5.2(19) . . . .
C(25) C(26) C(27) C(28) -2(2) . . . .
C(26) C(27) C(28) C(23) -4(2) . . . .
P(1) C(29) C(30) C(31) 176.8(8) . . . .
P(1) C(29) C(34) C(33) -177.3(8) . . . .
C(30) C(29) C(34) C(33) -0.7(12) . . . .
C(34) C(29) C(30) C(31) -0.0(15) . . . .
C(29) C(30) C(31) C(32) 0.3(14) . . . .
C(30) C(31) C(32) C(33) 0.1(17) . . . .
C(31) C(32) C(33) C(34) -0.8(14) . . . .
C(32) C(33) C(34) C(29) 1.1(16) . . . .
P(1) C(35) C(36) C(37) -173.7(7) . . . .
P(1) C(35) C(40) C(39) 173.2(8) . . . .
C(36) C(35) C(40) C(39) -2.2(14) . . . .
C(40) C(35) C(36) C(37) 1.7(13) . . . .
C(35) C(36) C(37) C(38) -0.7(14) . . . .
C(36) C(37) C(38) C(39) 0.1(13) . . . .
C(37) C(38) C(39) C(40) -0.6(14) . . . .
C(38) C(39) C(40) C(35) 1.7(17) . . . .
P(1) C(41) C(42) C(43) -173.2(7) . . . .
P(1) C(41) C(46) C(45) 172.3(8) . . . .
C(42) C(41) C(46) C(45) -4.3(14) . . . .
C(46) C(41) C(42) C(43) 3.8(13) . . . .
C(41) C(42) C(43) C(44) -0.6(12) . . . .
C(42) C(43) C(44) C(45) -2.1(15) . . . .
C(43) C(44) C(45) C(46) 1.6(16) . . . .
C(44) C(45) C(46) C(41) 1.7(16) . . . .
P(2) C(47) C(48) C(49) -176.8(8) . . . .
P(2) C(47) C(52) C(51) 176.6(8) . . . .
C(48) C(47) C(52) C(51) 2.6(15) . . . .
C(52) C(47) C(48) C(49) -2.9(15) . . . .
C(47) C(48) C(49) C(50) 1.2(16) . . . .
C(48) C(49) C(50) C(51) 0.8(15) . . . .
C(49) C(50) C(51) C(52) -0.9(16) . . . .
C(50) C(51) C(52) C(47) -0.8(15) . . . .
P(2) C(53) C(54) C(55) -177.1(8) . . . .
P(2) C(53) C(58) C(57) 176.7(8) . . . .
C(54) C(53) C(58) C(57) -0.9(15) . . . .
C(58) C(53) C(54) C(55) 0.6(13) . . . .
C(53) C(54) C(55) C(56) 0.6(13) . . . .
C(54) C(55) C(56) C(57) -1.4(18) . . . .
C(55) C(56) C(57) C(58) 1.1(18) . . . .
C(56) C(57) C(58) C(53) 0.1(14) . . . .
P(2) C(59) C(60) C(61) -173.9(8) . . . .
P(2) C(59) C(64) C(63) 177.3(8) . . . .
C(60) C(59) C(64) C(63) 3.3(14) . . . .
C(64) C(59) C(60) C(61) -0.3(11) . . . .
C(59) C(60) C(61) C(62) -0.7(16) . . . .
C(60) C(61) C(62) C(63) -1.4(18) . . . .
C(61) C(62) C(63) C(64) 4.5(18) . . . .
C(62) C(63) C(64) C(59) -5.5(16) . . . .
